data_1561056
loop_
_publ_author_name
'Wang, Jingrui'
'Li, Peng'
'Cai, Ting'
'Yang, Dan-Dan'
'Xiong, Wei-Wei'

_publ_section_title
;
 Four two-dimensional ternary selenides based on group 13 and 14 metals:
 Syntheses, crystal structures, and electrochemical properties
;
_journal_name_full 'Journal of Solid State Chemistry'
_journal_page_first 88
_journal_page_last 93
_journal_paper_doi 10.1016/j.jssc.2018.04.018
_journal_volume 263
_journal_year 2018
_chemical_formula_moiety 'Ga2 Ge2 H8 N2 Se8'
_chemical_formula_sum 'Ga2 Ge2 H8 N2 Se8'
_chemical_formula_weight 952.48
_space_group_crystal_system monoclinic
_space_group_IT_number 14
_space_group_name_Hall '-P 2ybc'
_space_group_name_H-M_alt 'P 1 21/c 1'
_atom_sites_solution_hydrogens none
_atom_sites_solution_primary direct
_atom_sites_solution_secondary difmap
_cell_angle_alpha 90
_cell_angle_beta 92.40(3)
_cell_angle_gamma 90
_cell_formula_units_Z 4
_cell_length_a 7.462(3)
_cell_length_b 12.302(3)
_cell_length_c 17.633(5)
_cell_measurement_reflns_used 470
_cell_measurement_temperature 293(2)
_cell_measurement_theta_max 27.4220
_cell_measurement_theta_min 3.6240
_cell_volume 1617.2(9)
_computing_cell_refinement 'CrysAlisPro 1.171.38.46 (Rigaku OD, 2015)'
_computing_data_collection 'CrysAlisPro 1.171.38.46 (Rigaku OD, 2015)'
_computing_data_reduction 'CrysAlisPro 1.171.38.46 (Rigaku OD, 2015)'
_computing_molecular_graphics 'DIAMOND. Version 3.0. Crystal Impact'
_computing_publication_material 'Bruker SHELXTL'
_computing_structure_refinement 'SHELXL-2016/6 (Sheldrick, 2016)'
_computing_structure_solution 'SHELXL-2016/6 (Sheldrick, 2016)'
_diffrn_ambient_temperature 293(2)
_diffrn_measured_fraction_theta_full 0.995
_diffrn_measured_fraction_theta_max 0.995
_diffrn_measurement_device_type 'Xcalibur, Eos, Gemini'
_diffrn_measurement_method '\w scans'
_diffrn_radiation_type MoK\a
_diffrn_radiation_wavelength 0.71073
_diffrn_reflns_av_R_equivalents 0.1282
_diffrn_reflns_av_unetI/netI 0.2372
_diffrn_reflns_Laue_measured_fraction_full 0.995
_diffrn_reflns_Laue_measured_fraction_max 0.995
_diffrn_reflns_limit_h_max 9
_diffrn_reflns_limit_h_min -9
_diffrn_reflns_limit_k_max 15
_diffrn_reflns_limit_k_min -14
_diffrn_reflns_limit_l_max 21
_diffrn_reflns_limit_l_min -21
_diffrn_reflns_number 6343
_diffrn_reflns_point_group_measured_fraction_full 0.995
_diffrn_reflns_point_group_measured_fraction_max 0.995
_diffrn_reflns_theta_full 25.242
_diffrn_reflns_theta_max 25.992
_diffrn_reflns_theta_min 2.844
_exptl_absorpt_coefficient_mu 24.951
_exptl_absorpt_correction_T_max 1.00000
_exptl_absorpt_correction_T_min 0.06645
_exptl_absorpt_correction_type multi-scan
_exptl_crystal_colour red
_exptl_crystal_density_diffrn 3.878
_exptl_crystal_density_method 'not measured'
_exptl_crystal_description rod
_exptl_crystal_F_000 1648
_exptl_crystal_size_max 0.16
_exptl_crystal_size_mid 0.10
_exptl_crystal_size_min 0.08
_refine_diff_density_max 2.181
_refine_diff_density_min -1.896
_refine_diff_density_rms 0.456
_refine_ls_extinction_coef .
_refine_ls_extinction_method 'SHELXL-2016/6 (Sheldrick 2016)'
_refine_ls_goodness_of_fit_ref 1.014
_refine_ls_hydrogen_treatment none
_refine_ls_matrix_type full
_refine_ls_number_parameters 127
_refine_ls_number_reflns 3156
_refine_ls_number_restraints 12
_refine_ls_restrained_S_all 1.012
_refine_ls_R_factor_all 0.2485
_refine_ls_R_factor_gt 0.1126
_refine_ls_shift/su_max 0.004
_refine_ls_shift/su_mean 0.001
_refine_ls_structure_factor_coef Fsqd
_refine_ls_weighting_details 'w=1/[\s^2^(Fo^2^)+(0.1000P)^2^] where P=(Fo^2^+2Fc^2^)/3'
_refine_ls_weighting_scheme calc
_refine_ls_wR_factor_gt 0.2438
_refine_ls_wR_factor_ref 0.3240
_reflns_Friedel_coverage 0.000
_reflns_Friedel_fraction_full .
_reflns_Friedel_fraction_max .
_reflns_number_gt 1269
_reflns_number_total 3156
_reflns_threshold_expression 'I > 2\s(I)'
_cod_data_source_file JSSC-2018-263-88.cif
_cod_data_source_block compound-4
_cod_depositor_comments
;
The following automatic conversions were performed:

data item '_exptl_absorpt_correction_type' value 'Multi-scan' was
changed to 'multi-scan' in accordance with the built-in table derived
from the CIF Core dictionary named 'cif_core.dic' version 2.4.5 last
updated on 2014-11-21.

Automatic conversion script
Id: cif_fix_values 8369 2020-08-20 11:38:08Z andrius 
;
_cod_original_sg_symbol_H-M 'P 21/c'
_cod_database_code 1561056
_shelx_space_group_comment
; 
The symmetry employed for this shelxl refinement is uniquely defined 
by the following loop, which should always be used as a source of 
symmetry information in preference to the above space-group names. 
They are only intended as comments. 
;

loop_
_space_group_symop_operation_xyz
'x, y, z'
'-x, y+1/2, -z+1/2'
'-x, -y, -z'
'x, -y-1/2, z-1/2'

loop_
_atom_site_label
_atom_site_type_symbol
_atom_site_fract_x
_atom_site_fract_y
_atom_site_fract_z
_atom_site_U_iso_or_equiv
_atom_site_adp_type
_atom_site_occupancy
_atom_site_site_symmetry_order
_atom_site_calc_flag
_atom_site_refinement_flags_posn
_atom_site_refinement_flags_adp
_atom_site_refinement_flags_occupancy
_atom_site_disorder_assembly
_atom_site_disorder_group
Ga1 Ga 0.0070(5) 0.2543(3) 0.34350(18) 0.0282(10) Uani 0.5 1 d . . P . .
Ge1 Ge 0.0070(5) 0.2543(3) 0.34350(18) 0.0282(10) Uani 0.5 1 d . . P . .
Ga2 Ga 0.2529(5) 0.2010(3) 0.17582(18) 0.0267(10) Uani 0.5 1 d . . P . .
Ge2 Ge 0.2529(5) 0.2010(3) 0.17582(18) 0.0267(10) Uani 0.5 1 d . . P . .
Ga3 Ga -0.4906(5) 0.2535(3) 0.34864(18) 0.0250(10) Uani 0.5 1 d . . P . .
Ge3 Ge -0.4906(5) 0.2535(3) 0.34864(18) 0.0250(10) Uani 0.5 1 d . . P . .
Ga4 Ga 0.2614(6) 0.1865(3) 0.51578(18) 0.0271(10) Uani 0.5 1 d . . P . .
Ge4 Ge 0.2614(6) 0.1865(3) 0.51578(18) 0.0271(10) Uani 0.5 1 d . . P . .
Se1 Se -0.0165(6) 0.1501(4) 0.2299(2) 0.0448(12) Uani 1 1 d . . . . .
Se2 Se -0.2418(5) 0.3761(3) 0.34912(18) 0.0289(9) Uani 1 1 d . . . . .
Se3 Se 0.2594(5) 0.3735(3) 0.34367(17) 0.0270(9) Uani 1 1 d . . . . .
Se4 Se -0.4677(6) 0.1408(4) 0.4598(2) 0.0431(12) Uani 1 1 d . . . . .
Se5 Se 0.0047(6) 0.1277(4) 0.4465(2) 0.0425(11) Uani 1 1 d . . . . .
Se6 Se 0.2484(6) 0.1261(3) 0.05085(18) 0.0374(11) Uani 1 1 d . . . . .
Se7 Se 0.2674(6) 0.3877(3) 0.14006(19) 0.0397(11) Uani 1 1 d . . . . .
Se8 Se 0.5089(5) 0.1323(4) 0.2424(2) 0.0402(11) Uani 1 1 d . . . . .
N1 N 0.753(4) 0.117(3) 0.0483(15) 0.040(8) Uani 1 1 d . U . . .
N2 N 0.769(4) 0.432(2) 0.1578(13) 0.029(7) Uani 1 1 d . U . . .

loop_
_atom_site_aniso_label
_atom_site_aniso_U_11
_atom_site_aniso_U_22
_atom_site_aniso_U_33
_atom_site_aniso_U_23
_atom_site_aniso_U_13
_atom_site_aniso_U_12
Ga1 0.034(2) 0.027(3) 0.0234(18) -0.0023(18) -0.0011(16) 0.002(2)
Ge1 0.034(2) 0.027(3) 0.0234(18) -0.0023(18) -0.0011(16) 0.002(2)
Ga2 0.036(3) 0.020(2) 0.0236(18) 0.0002(16) 0.0037(17) -0.002(2)
Ge2 0.036(3) 0.020(2) 0.0236(18) 0.0002(16) 0.0037(17) -0.002(2)
Ga3 0.025(2) 0.019(2) 0.0309(18) 0.0045(18) 0.0032(16) 0.0033(19)
Ge3 0.025(2) 0.019(2) 0.0309(18) 0.0045(18) 0.0032(16) 0.0033(19)
Ga4 0.044(3) 0.015(2) 0.0228(18) 0.0027(16) 0.0043(18) 0.006(2)
Ge4 0.044(3) 0.015(2) 0.0228(18) 0.0027(16) 0.0043(18) 0.006(2)
Se1 0.035(2) 0.054(3) 0.046(2) -0.022(2) 0.0117(19) -0.015(2)
Se2 0.032(2) 0.0164(19) 0.039(2) 0.0012(16) 0.0034(16) 0.0051(19)
Se3 0.034(2) 0.0176(19) 0.0302(18) -0.0024(15) 0.0035(16) -0.0032(19)
Se4 0.047(3) 0.038(3) 0.046(2) 0.022(2) 0.012(2) 0.005(2)
Se5 0.045(3) 0.035(3) 0.047(2) 0.020(2) -0.0096(19) -0.011(2)
Se6 0.073(3) 0.019(2) 0.0211(17) -0.0030(16) 0.0060(18) -0.007(2)
Se7 0.075(3) 0.016(2) 0.0272(19) -0.0041(16) 0.0003(19) 0.002(2)
Se8 0.036(2) 0.036(3) 0.048(2) -0.020(2) -0.0049(19) 0.002(2)
N1 0.039(11) 0.039(12) 0.042(10) 0.000(9) -0.005(8) -0.009(9)
N2 0.035(11) 0.023(10) 0.030(10) 0.011(8) 0.000(8) -0.005(9)

loop_
_atom_type_symbol
_atom_type_description
_atom_type_scat_dispersion_real
_atom_type_scat_dispersion_imag
_atom_type_scat_source
Ga Ga 0.2307 1.6083 'International Tables Vol C Tables 4.2.6.8 and 6.1.1.4'
Ge Ge 0.1547 1.8001 'International Tables Vol C Tables 4.2.6.8 and 6.1.1.4'
H H 0.0000 0.0000 'International Tables Vol C Tables 4.2.6.8 and 6.1.1.4'
N N 0.0061 0.0033 'International Tables Vol C Tables 4.2.6.8 and 6.1.1.4'
Se Se -0.0929 2.2259 'International Tables Vol C Tables 4.2.6.8 and 6.1.1.4'

loop_
_geom_angle_atom_site_label_1
_geom_angle_atom_site_label_2
_geom_angle_atom_site_label_3
_geom_angle
_geom_angle_site_symmetry_1
_geom_angle_site_symmetry_3
Se1 Ga1 Se3 111.26(19) . .
Se1 Ga1 Se2 110.0(2) . .
Se3 Ga1 Se2 103.2(2) . .
Se1 Ga1 Se5 106.6(2) . .
Se3 Ga1 Se5 115.45(19) . .
Se2 Ga1 Se5 110.24(19) . .
Se1 Ga2 Se8 113.1(2) . .
Se1 Ga2 Se7 114.4(2) . .
Se8 Ga2 Se7 115.6(2) . .
Se1 Ga2 Se6 107.0(2) . .
Se8 Ga2 Se6 107.5(2) . .
Se7 Ga2 Se6 97.26(17) . .
Se3 Ga3 Se2 102.53(19) 1_455 .
Se3 Ga3 Se8 112.49(19) 1_455 1_455
Se2 Ga3 Se8 111.80(19) . 1_455
Se3 Ga3 Se4 114.68(19) 1_455 .
Se2 Ga3 Se4 109.40(19) . .
Se8 Ga3 Se4 106.0(2) 1_455 .
Se5 Ga4 Se4 113.9(2) . 1_655
Se5 Ga4 Se7 110.3(2) . 4_566
Se4 Ga4 Se7 108.2(2) 1_655 4_566
Se5 Ga4 Se6 113.1(2) . 4_566
Se4 Ga4 Se6 112.6(2) 1_655 4_566
Se7 Ga4 Se6 97.56(17) 4_566 4_566
Ga2 Se1 Ga1 99.4(2) . .
Ga1 Se2 Ga3 102.06(19) . .
Ga3 Se3 Ga1 103.68(19) 1_655 .
Ga4 Se4 Ga3 99.84(19) 1_455 .
Ga4 Se5 Ga1 99.40(19) . .
Ga2 Se6 Ga4 82.40(17) . 4_565
Ga4 Se7 Ga2 82.77(17) 4_565 .
Ga2 Se8 Ga3 98.10(19) . 1_655

loop_
_geom_bond_atom_site_label_1
_geom_bond_atom_site_label_2
_geom_bond_distance
_geom_bond_site_symmetry_2
Ga1 Se1 2.379(5) .
Ga1 Se3 2.387(5) .
Ga1 Se2 2.391(5) .
Ga1 Se5 2.392(5) .
Ga2 Se1 2.346(6) .
Ga2 Se8 2.357(6) .
Ga2 Se7 2.386(5) .
Ga2 Se6 2.387(5) .
Ga3 Se3 2.377(5) 1_455
Ga3 Se2 2.392(5) .
Ga3 Se8 2.394(5) 1_455
Ga3 Se4 2.402(5) .
Ga4 Se5 2.343(6) .
Ga4 Se4 2.354(6) 1_655
Ga4 Se7 2.373(5) 4_566
Ga4 Se6 2.389(5) 4_566
